data_7051082
loop_
_publ_author_name
'Valeriya G. Makhankova'
'Olga Yu. Vassilyeva'
'Volodymyr N. Kokozay'
'Brian W. Skelton'
'Jan Reedijk'
'Gerard A. Van Albada'
'Lorenzo Sorace'
'Dante Gatteschi'

_publ_section_title
;
 A unique heteropentanuclear CuII2CoIICoIII2 complex, synthesised from
 metallic Cu and Co acetate in the presence of triethanolamine.
 Magnetic properties and a strong H-bond stabilised lattice
;
_journal_issue 5
_journal_name_full 'New J. Chem.'
_journal_page_first 685
_journal_page_last 689
_journal_paper_doi 10.1039/b009194o
_journal_volume 25
_journal_year 2001
_chemical_formula_sum 'C36 H72 Co3 Cu2 N4 O24'
_chemical_formula_weight 1248.87
_space_group_IT_number 2
_symmetry_cell_setting triclinic
_symmetry_space_group_name_Hall '-P 1'
_symmetry_space_group_name_H-M 'P -1'
_atom_sites_solution_primary direct
_atom_sites_solution_secondary difmap
_cell_angle_alpha 88.55(2)
_cell_angle_beta 83.61(2)
_cell_angle_gamma 86.50(2)
_cell_formula_units_Z 1
_cell_length_a 7.181(2)
_cell_length_b 12.321(2)
_cell_length_c 14.958(3)
_cell_measurement_temperature 293
_cell_volume 1312.5(5)
_computing_cell_refinement 'Enraf Nonius software'
_computing_data_collection 'Enraf Nonius software'
_computing_data_reduction 'SHELXS-86 (Sheldrick, 1990)'
_computing_molecular_graphics xtal
_computing_publication_material 'xtal BONDLA CIFIO'
_computing_structure_refinement 'SHELXL-93 (Sheldrick, 1993) and xtal'
_computing_structure_solution 'SHELXS-86 (Sheldrick, 1990)'
_diffrn_ambient_temperature 293
_diffrn_measurement_device_type 'CAD4 diffractometer'
_diffrn_measurement_method '2\q-\w scans'
_diffrn_radiation_detector 'scintillation counter'
_diffrn_radiation_monochromator graphite
_diffrn_radiation_source 'fine-focus sealed tube'
_diffrn_radiation_type 'Mo K\a'
_diffrn_radiation_wavelength .71073
_diffrn_reflns_av_R_equivalents .036
_diffrn_reflns_av_sigmaI/netI .088
_diffrn_reflns_limit_h_max 8
_diffrn_reflns_limit_h_min 0
_diffrn_reflns_limit_k_max 14
_diffrn_reflns_limit_k_min -14
_diffrn_reflns_limit_l_max 17
_diffrn_reflns_limit_l_min -17
_diffrn_reflns_number 5019
_diffrn_reflns_theta_max 24.97
_diffrn_reflns_theta_min 1.37
_diffrn_standards_decay_% 0
_exptl_absorpt_coefficient_mu 1.806
_exptl_absorpt_correction_type gaussian
_exptl_crystal_colour brown-pink
_exptl_crystal_density_diffrn 1.58
_exptl_crystal_description irregular
_exptl_crystal_F_000 647
_refine_diff_density_max .974
_refine_diff_density_min -.778
_refine_ls_goodness_of_fit_all 1.19
_refine_ls_goodness_of_fit_ref 1.318
_refine_ls_hydrogen_treatment noref
_refine_ls_matrix_type full
_refine_ls_number_constraints 0
_refine_ls_number_parameters 322
_refine_ls_number_reflns 2891
_refine_ls_number_restraints 0
_refine_ls_R_factor_all .114
_refine_ls_R_factor_gt .062
_refine_ls_shift/su_max .033
_refine_ls_shift/su_mean .003
_refine_ls_structure_factor_coef F
_refine_ls_weighting_scheme calc
_refine_ls_wR_factor_all .076
_refine_ls_wR_factor_ref .066
_reflns_d_resolution_high .842
_reflns_d_resolution_low 14.818
_reflns_Friedel_coverage 0
_reflns_limit_h_max 8
_reflns_limit_h_min 0
_reflns_limit_k_max 14
_reflns_limit_k_min -14
_reflns_limit_l_max 17
_reflns_limit_l_min -17
_reflns_number_gt 3005
_reflns_number_total 4615
_reflns_threshold_expression 'I    > 2  sig(I   )'
_cod_data_source_file b009194o.txt
_cod_data_source_block vas221
_cod_original_sg_symbol_Hall -p_1
_cod_original_sg_symbol_H-M P_-1
_cod_database_code 7051082

loop_
_symmetry_equiv_pos_as_xyz
+x,+y,+z
-x,-y,-z

loop_
_atom_site_label
_atom_site_fract_x
_atom_site_fract_y
_atom_site_fract_z
_atom_site_U_iso_or_equiv
_atom_site_adp_type
_atom_site_calc_flag
_atom_site_calc_attached_atom
_atom_site_occupancy
_atom_site_disorder_assembly
_atom_site_disorder_group
Cu1 .09226(14) .31348(8) .22411(7) .0400(7) Uani ? ? 1.00000 ? ?
Co2 .28685(14) .19363(9) .08085(8) .0328(7) Uani ? ? 1.00000 ? ?
Co3 .50000 .00000 .00000 .0401(11) Uani ? ? 1.00000 ? ?
O1 .2272(7) .0753(4) .0135(4) .037(4) Uani ? ? 1.00000 ? ?
O2 .3262(7) .3255(4) .1442(4) .039(4) Uani ? ? 1.00000 ? ?
O3 .5388(7) .1590(4) .0360(4) .039(4) Uani ? ? 1.00000 ? ?
O4 .0319(7) .2307(4) .1263(4) .035(3) Uani ? ? 1.00000 ? ?
O5 -.1014(10) .4776(5) .1966(4) .061(5) Uani ? ? 1.00000 ? ?
O6A -.342(2) .2533(12) .4984(11) .068(11) Uani ? ? .50000 ? ?
O6B -.273(4) .144(3) .5079(18) .19(3) Uani ? ? .50000 ? ?
O7 .4488(9) -.0370(5) .1389(4) .054(4) Uani ? ? 1.00000 ? ?
O8 .3065(7) .1164(5) .1934(4) .045(4) Uani ? ? 1.00000 ? ?
O9 .1864(8) .3711(5) .3288(4) .056(5) Uani ? ? 1.00000 ? ?
O10 .1056(13) .5459(7) .3155(6) .099(8) Uani ? ? 1.00000 ? ?
N1 .2598(8) .2835(5) -.0237(4) .035(4) Uani ? ? 1.00000 ? ?
N2 -.1618(9) .2706(6) .2875(5) .045(5) Uani ? ? 1.00000 ? ?
C1 .1406(11) .1119(7) -.0645(6) .043(6) Uani ? ? 1.00000 ? ?
H1A .01800 .07730 -.06450 .08000 Uiso ? ? 1.00000 ? ?
H1B .22250 .08870 -.12020 .08000 Uiso ? ? 1.00000 ? ?
C2 .1074(11) .2349(7) -.0661(6) .042(6) Uani ? ? 1.00000 ? ?
H2A .10830 .26160 -.12990 .08000 Uiso ? ? 1.00000 ? ?
H2B -.01750 .25560 -.03310 .08000 Uiso ? ? 1.00000 ? ?
C3 .3258(13) .4165(7) .0840(6) .050(6) Uani ? ? 1.00000 ? ?
H3A .45780 .42820 .05770 .08000 Uiso ? ? 1.00000 ? ?
H3B .27730 .48420 .11770 .08000 Uiso ? ? 1.00000 ? ?
C4 .2072(12) .3957(6) .0090(6) .045(6) Uani ? ? 1.00000 ? ?
H4A .07090 .40380 .03210 .08000 Uiso ? ? 1.00000 ? ?
H4B .23130 .45090 -.04150 .08000 Uiso ? ? 1.00000 ? ?
C5 .6017(11) .2383(7) -.0291(7) .047(6) Uani ? ? 1.00000 ? ?
H5A .71320 .20810 -.06870 .08000 Uiso ? ? 1.00000 ? ?
H5B .64130 .30240 .00280 .08000 Uiso ? ? 1.00000 ? ?
C6 .4402(12) .2750(7) -.0844(6) .044(6) Uani ? ? 1.00000 ? ?
H6A .46400 .34690 -.11420 .08000 Uiso ? ? 1.00000 ? ?
H6B .43170 .22040 -.13180 .08000 Uiso ? ? 1.00000 ? ?
C7 -.0953(11) .1490(7) .1579(6) .043(6) Uani ? ? 1.00000 ? ?
H7A -.02890 .09050 .19150 .08000 Uiso ? ? 1.00000 ? ?
H7B -.14860 .11620 .10650 .08000 Uiso ? ? 1.00000 ? ?
C8 -.2470(12) .2055(8) .2205(7) .054(7) Uani ? ? 1.00000 ? ?
H8A -.32710 .25550 .18420 .08000 Uiso ? ? 1.00000 ? ?
H8B -.33020 .15140 .25270 .08000 Uiso ? ? 1.00000 ? ?
C9 -.2817(15) .4509(9) .2346(9) .074(9) Uani ? ? 1.00000 ? ?
H9A -.34870 .42100 .18620 .08000 Uiso ? ? 1.00000 ? ?
H9B -.35330 .51940 .25590 .08000 Uiso ? ? 1.00000 ? ?
C10 -.2804(13) .3694(9) .3099(7) .059(7) Uani ? ? 1.00000 ? ?
H10A -.23420 .40470 .36210 .08000 Uiso ? ? 1.00000 ? ?
H10B -.41250 .34980 .32870 .08000 Uiso ? ? 1.00000 ? ?
C11 -.298(2) .1786(14) .4330(10) .101(12) Uani ? ? 1.00000 ? ?
H11aA -.27861 .10745 .45805 .12100 Uiso ? ? .50000 ? ?
H11aB -.40540 .17669 .39818 .12100 Uiso ? ? .50000 ? ?
H11bA -.36767 .12861 .40356 .12100 Uiso ? ? .50000 ? ?
H11bB -.37426 .24415 .44309 .12100 Uiso ? ? .50000 ? ?
C12 -.1297(15) .2050(9) .3687(7) .065(8) Uani ? ? 1.00000 ? ?
H12A -.04470 .24440 .40340 .08000 Uiso ? ? 1.00000 ? ?
H12B -.06170 .13480 .34890 .08000 Uiso ? ? 1.00000 ? ?
C13 .3735(12) .0202(8) .2007(6) .044(6) Uani ? ? 1.00000 ? ?
C14 .3570(17) -.0259(9) .2953(7) .076(9) Uani ? ? 1.00000 ? ?
H14C .25840 .01600 .33530 .08000 Uiso ? ? 1.00000 ? ?
H14A .48180 -.02420 .31910 .08000 Uiso ? ? 1.00000 ? ?
H14B .32610 -.10380 .29350 .08000 Uiso ? ? 1.00000 ? ?
C15 .1801(15) .4671(10) .3545(8) .068(8) Uani ? ? 1.00000 ? ?
C16 .2749(16) .4881(10) .4357(8) .081(9) Uani ? ? 1.00000 ? ?
H16A .22800 .55820 .46310 .08000 Uiso ? ? 1.00000 ? ?
H16B .41540 .48890 .41900 .08000 Uiso ? ? 1.00000 ? ?
H16C .25300 .42720 .48110 .08000 Uiso ? ? 1.00000 ? ?
O11 .0500(16) .7454(8) .3937(8) .135(10) Uani ? ? 1.00000 ? ?
O12 -.250(3) .7370(17) .3523(18) .30(3) Uani ? ? 1.00000 ? ?
C17 -.118(3) .795(3) .380(3) .40(5) Uani ? ? 1.00000 ? ?
C18 -.186(4) .8755(18) .4386(17) .21(3) Uani ? ? 1.00000 ? ?
H18A -.14778 .94263 .40930 .28800 Uiso ? ? 1.00000 ? ?
H18B -.11871 .86797 .49228 .28800 Uiso ? ? 1.00000 ? ?
H18C -.31870 .87574 .45946 .28800 Uiso ? ? 1.00000 ? ?

loop_
_atom_site_aniso_label
_atom_site_aniso_U_11
_atom_site_aniso_U_22
_atom_site_aniso_U_33
_atom_site_aniso_U_12
_atom_site_aniso_U_13
_atom_site_aniso_U_23
Cu1 .0303(6) .0416(6) .0494(7) -.0038(5) -.0076(5) -.0077(5)
Co2 .0212(6) .0330(6) .0452(7) -.0017(4) -.0078(5) -.0013(5)
Co3 .0272(9) .0377(9) .0546(11) .0052(7) -.0051(8) -.0019(8)
O1 .028(3) .037(3) .048(3) -.002(2) -.013(3) -.003(3)
O2 .036(3) .038(3) .046(3) -.002(3) -.014(3) -.002(3)
O3 .021(3) .040(3) .056(4) .002(2) -.007(3) .002(3)
O4 .027(3) .034(3) .044(3) -.002(2) -.005(2) -.002(3)
O5 .061(5) .056(4) .068(5) .004(3) -.012(4) -.000(3)
O6A .080(11) .064(9) .058(10) -.011(8) .011(8) -.002(9)
O6B .16(2) .30(4) .11(2) -.11(3) -.008(17) .07(2)
O7 .052(4) .048(4) .060(4) .010(3) -.001(3) .002(3)
O8 .030(3) .045(4) .060(4) -.002(3) -.008(3) -.004(3)
O9 .050(4) .065(4) .056(4) -.007(3) -.013(3) -.015(4)
O10 .110(7) .062(5) .135(8) .008(5) -.059(6) -.028(5)
N1 .023(3) .034(4) .050(4) -.003(3) -.008(3) -.007(3)
N2 .030(4) .059(5) .046(4) -.002(3) -.002(3) -.006(4)
C1 .031(5) .043(5) .058(6) -.004(4) -.013(4) -.008(4)
C2 .034(5) .047(5) .047(5) .001(4) -.012(4) .005(4)
C3 .051(6) .042(5) .059(6) -.010(4) -.016(5) -.003(5)
C4 .046(5) .031(5) .059(6) .001(4) -.007(4) .002(4)
C5 .022(4) .048(5) .070(6) -.005(4) -.005(4) -.001(5)
C6 .036(5) .043(5) .053(6) -.005(4) -.007(4) -.001(4)
C7 .030(5) .045(5) .055(6) -.011(4) -.003(4) -.005(4)
C8 .036(5) .065(6) .062(6) -.008(5) -.003(5) -.007(5)
C9 .053(7) .065(7) .108(10) .013(6) -.028(7) -.015(7)
C10 .045(6) .072(7) .059(6) .009(5) .001(5) -.012(6)
C11 .102(11) .133(13) .069(9) -.051(9) .006(8) .009(10)
C12 .061(7) .074(7) .064(7) -.028(6) -.010(6) .010(6)
C13 .033(5) .049(6) .050(6) .001(4) -.005(4) .000(5)
C14 .093(9) .071(7) .058(7) .014(6) -.002(6) .009(6)
C15 .050(6) .076(8) .081(8) -.009(6) -.010(6) -.034(7)
C16 .075(8) .099(9) .072(8) .004(7) -.020(6) -.035(7)
O11 .124(9) .099(7) .189(11) .008(6) -.057(8) -.040(7)
O12 .24(2) .23(2) .42(3) .064(18) .00(2) .02(2)
C17 .110(18) .29(3) .84(9) .10(2) -.23(4) -.39(5)
C18 .22(3) .159(19) .25(3) .071(18) -.10(2) -.084(19)

loop_
_atom_type_symbol
_atom_type_description
_atom_type_oxidation_number
_atom_type_number_in_cell
_atom_type_scat_dispersion_real
_atom_type_scat_dispersion_imag
_atom_type_scat_source
C ? 0 36 .002 .002 'Int Tables Vol IV Tables 2.2B and 2.3.1'
H ? 0 72 0 0 'Int Tables Vol IV Tables 2.2B and 2.3.1'
N ? 0 4 .004 .003 'Int Tables Vol IV Tables 2.2B and 2.3.1'
O ? 0 24 .008 .006 'Int Tables Vol IV Tables 2.2B and 2.3.1'
Co ? 0 3 .299 .973 'Int Tables Vol IV Tables 2.2B and 2.3.1'
Cu ? 0 2 .263 1.266 'Int Tables Vol IV Tables 2.2B and 2.3.1'

loop_
_diffrn_attenuator_code
_diffrn_attenuator_scale
? ?

loop_
_geom_angle_atom_site_label_1
_geom_angle_atom_site_label_2
_geom_angle_atom_site_label_3
_geom_angle_site_symmetry_1
_geom_angle_site_symmetry_2
_geom_angle_site_symmetry_3
_geom_angle
_geom_angle_publ_flag
Co2 Cu1 O2 . . . 43.72(16) ?
Co2 Cu1 O4 . . . 42.44(15) ?
Co2 Cu1 O5 . . . 121.33(16) ?
Co2 Cu1 O9 . . . 129.39(18) ?
Co2 Cu1 N2 . . . 122.4(2) ?
O2 Cu1 O4 . . . 81.2(2) ?
O2 Cu1 O5 . . . 105.8(2) ?
O2 Cu1 O9 . . . 95.5(2) ?
O2 Cu1 N2 . . . 166.0(3) ?
O4 Cu1 O5 . . . 98.0(2) ?
O4 Cu1 O9 . . . 168.1(2) ?
O4 Cu1 N2 . . . 85.4(3) ?
O5 Cu1 O9 . . . 94.0(3) ?
O5 Cu1 N2 . . . 79.8(3) ?
O9 Cu1 N2 . . . 96.9(3) ?
Cu1 Co2 Co3 . . . 154.22(5) ?
Cu1 Co2 O1 . . . 133.78(16) ?
Cu1 Co2 O2 . . . 43.96(15) ?
Cu1 Co2 O3 . . . 137.27(18) ?
Cu1 Co2 O4 . . . 42.32(16) ?
Cu1 Co2 O8 . . . 69.74(17) ?
Cu1 Co2 N1 . . . 104.55(18) ?
Co3 Co2 O1 . . . 45.02(15) ?
Co3 Co2 O2 . . . 140.47(16) ?
Co3 Co2 O3 . . . 44.42(17) ?
Co3 Co2 O4 . . . 136.26(16) ?
Co3 Co2 O8 . . . 84.64(17) ?
Co3 Co2 N1 . . . 101.14(18) ?
O1 Co2 O2 . . . 173.5(2) ?
O1 Co2 O3 . . . 86.2(2) ?
O1 Co2 O4 . . . 94.4(2) ?
O1 Co2 O8 . . . 97.8(2) ?
O1 Co2 N1 . . . 87.5(3) ?
O2 Co2 O3 . . . 98.0(2) ?
O2 Co2 O4 . . . 81.3(2) ?
O2 Co2 O8 . . . 86.9(2) ?
O2 Co2 N1 . . . 87.6(3) ?
O3 Co2 O4 . . . 179.3(2) ?
O3 Co2 O8 . . . 94.0(2) ?
O3 Co2 N1 . . . 89.2(2) ?
O4 Co2 O8 . . . 86.4(2) ?
O4 Co2 N1 . . . 90.4(2) ?
O8 Co2 N1 . . . 174.0(3) ?
Co2 Co3 O1 . . . 39.39(15) ?
Co2 Co3 O3 . . . 39.21(13) ?
Co2 Co3 O7 . . . 74.40(16) ?
Co2 Co3 Co2 . . '2 655' 180.0000 ?
Co2 Co3 O1 . . '2 655' 140.61(15) ?
Co2 Co3 O3 . . '2 655' 140.79(13) ?
Co2 Co3 O7 . . '2 655' 105.60(16) ?
O1 Co3 O3 . . . 75.9(2) ?
O1 Co3 O7 . . . 85.7(2) ?
O1 Co3 Co2 . . '2 655' 140.61(15) ?
O1 Co3 O1 . . '2 655' 180.0000 ?
O1 Co3 O3 . . '2 655' 104.1(2) ?
O1 Co3 O7 . . '2 655' 94.3(2) ?
O3 Co3 O7 . . . 87.3(2) ?
O3 Co3 Co2 . . '2 655' 140.79(13) ?
O3 Co3 O1 . . '2 655' 104.1(2) ?
O3 Co3 O3 . . '2 655' 180.0000 ?
O3 Co3 O7 . . '2 655' 92.7(2) ?
O7 Co3 Co2 . . '2 655' 105.60(16) ?
O7 Co3 O1 . . '2 655' 94.3(2) ?
O7 Co3 O3 . . '2 655' 92.7(2) ?
O7 Co3 O7 . . '2 655' 180.0000 ?
Co2 Co3 O1 '2 655' . '2 655' 39.39(15) ?
Co2 Co3 O3 '2 655' . '2 655' 39.21(13) ?
Co2 Co3 O7 '2 655' . '2 655' 74.40(16) ?
O1 Co3 O3 '2 655' . '2 655' 75.9(2) ?
O1 Co3 O7 '2 655' . '2 655' 85.7(2) ?
O3 Co3 O7 '2 655' . '2 655' 87.3(2) ?
Co2 O1 Co3 . . . 95.6(2) ?
Co2 O1 C1 . . . 111.3(5) ?
Co3 O1 C1 . . . 120.4(4) ?
Cu1 O2 Co2 . . . 92.3(2) ?
Cu1 O2 C3 . . . 114.3(5) ?
Co2 O2 C3 . . . 110.0(5) ?
Co2 O3 Co3 . . . 96.4(2) ?
Co2 O3 C5 . . . 110.0(4) ?
Co3 O3 C5 . . . 121.5(5) ?
Cu1 O4 Co2 . . . 95.2(2) ?
Cu1 O4 C7 . . . 110.6(5) ?
Co2 O4 C7 . . . 121.7(4) ?
Cu1 O5 C9 . . . 103.0(6) ?
O6B O6A C11 . . . 51.9(14) ?
O6B O6A H11bB . . . 93.9(17) ?
C11 O6A H11bB . . . 44.4(10) ?
O6A O6B C11 . . . 61.4(18) ?
O6A O6B H11aA . . . 111(3) ?
C11 O6B H11aA . . . 50.9(16) ?
Co3 O7 C13 . . . 129.6(6) ?
Co2 O8 C13 . . . 124.6(6) ?
Cu1 O9 C15 . . . 129.2(7) ?
Co2 N1 C2 . . . 103.9(5) ?
Co2 N1 C4 . . . 106.5(5) ?
Co2 N1 C6 . . . 108.6(5) ?
C2 N1 C4 . . . 113.0(6) ?
C2 N1 C6 . . . 110.6(6) ?
C4 N1 C6 . . . 113.5(6) ?
Cu1 N2 C8 . . . 105.6(5) ?
Cu1 N2 C10 . . . 109.1(6) ?
Cu1 N2 C12 . . . 108.9(5) ?
C8 N2 C10 . . . 110.2(7) ?
C8 N2 C12 . . . 111.3(7) ?
C10 N2 C12 . . . 111.4(7) ?
O1 C1 H1A . . . 109.3(7) ?
O1 C1 H1B . . . 109.7(7) ?
O1 C1 C2 . . . 111.1(7) ?
H1A C1 H1B . . . 107.7(8) ?
H1A C1 C2 . . . 109.5(7) ?
H1B C1 C2 . . . 109.4(7) ?
N1 C2 C1 . . . 108.8(7) ?
N1 C2 H2A . . . 109.8(7) ?
N1 C2 H2B . . . 110.6(7) ?
C1 C2 H2A . . . 109.4(7) ?
C1 C2 H2B . . . 109.7(7) ?
H2A C2 H2B . . . 108.6(8) ?
O2 C3 H3A . . . 109.3(8) ?
O2 C3 H3B . . . 110.0(8) ?
O2 C3 C4 . . . 109.7(7) ?
H3A C3 H3B . . . 107.3(9) ?
H3A C3 C4 . . . 109.4(8) ?
H3B C3 C4 . . . 111.1(8) ?
N1 C4 C3 . . . 107.8(7) ?
N1 C4 H4A . . . 111.1(7) ?
N1 C4 H4B . . . 110.5(7) ?
C3 C4 H4A . . . 109.8(8) ?
C3 C4 H4B . . . 110.0(8) ?
H4A C4 H4B . . . 107.8(8) ?
O3 C5 H5A . . . 110.2(7) ?
O3 C5 H5B . . . 108.8(8) ?
O3 C5 C6 . . . 109.2(6) ?
H5A C5 H5B . . . 107.9(8) ?
H5A C5 C6 . . . 111.1(8) ?
H5B C5 C6 . . . 109.5(7) ?
N1 C6 C5 . . . 109.4(7) ?
N1 C6 H6A . . . 109.6(7) ?
N1 C6 H6B . . . 109.7(7) ?
C5 C6 H6A . . . 110.3(8) ?
C5 C6 H6B . . . 109.1(7) ?
H6A C6 H6B . . . 108.7(8) ?
O4 C7 H7A . . . 110.1(7) ?
O4 C7 H7B . . . 110.9(7) ?
O4 C7 C8 . . . 106.1(7) ?
H7A C7 H7B . . . 109.1(8) ?
H7A C7 C8 . . . 109.5(8) ?
H7B C7 C8 . . . 111.2(7) ?
N2 C8 C7 . . . 110.3(7) ?
N2 C8 H8A . . . 109.4(8) ?
N2 C8 H8B . . . 109.9(8) ?
C7 C8 H8A . . . 109.0(8) ?
C7 C8 H8B . . . 110.6(8) ?
H8A C8 H8B . . . 107.6(8) ?
O5 C9 H9A . . . 108.4(10) ?
O5 C9 H9B . . . 108.3(9) ?
O5 C9 C10 . . . 114.0(9) ?
H9A C9 H9B . . . 107.4(11) ?
H9A C9 C10 . . . 108.5(10) ?
H9B C9 C10 . . . 110.0(10) ?
N2 C10 C9 . . . 113.7(8) ?
N2 C10 H10A . . . 109.0(8) ?
N2 C10 H10B . . . 109.7(9) ?
C9 C10 H10A . . . 108.0(10) ?
C9 C10 H10B . . . 108.6(9) ?
H10A C10 H10B . . . 107.7(9) ?
O6A C11 O6B . . . 67(2) ?
O6A C11 H11aA . . . 111.4(14) ?
O6A C11 H11aB . . . 107.6(14) ?
O6A C11 H11bA . . . 134.5(15) ?
O6A C11 H11bB . . . 41.0(9) ?
O6A C11 C12 . . . 113.6(14) ?
O6B C11 H11aA . . . 46.2(18) ?
O6B C11 H11aB . . . 132(2) ?
O6B C11 H11bA . . . 110(2) ?
O6B C11 H11bB . . . 105(2) ?
O6B C11 C12 . . . 118.8(18) ?
H11aA C11 H11aB . . . 106.6(16) ?
H11aA C11 H11bA . . . 70.6(12) ?
H11aA C11 H11bB . . . 141.0(16) ?
H11aA C11 C12 . . . 109.7(13) ?
H11aB C11 H11bA . . . 38.6(6) ?
H11aB C11 H11bB . . . 71.4(11) ?
H11aB C11 C12 . . . 107.6(12) ?
H11bA C11 H11bB . . . 108.0(15) ?
H11bA C11 C12 . . . 107.4(12) ?
H11bB C11 C12 . . . 107.7(14) ?
O6B H11aA C11 . . . 83(2) ?
C11 H11aB H11bA . . . 69.1(10) ?
C11 H11bA H11aB . . . 72.3(9) ?
O6A H11bB C11 . . . 94.6(13) ?
N2 C12 C11 . . . 118.0(9) ?
N2 C12 H12A . . . 108.1(9) ?
N2 C12 H12B . . . 107.9(9) ?
C11 C12 H12A . . . 107.0(10) ?
C11 C12 H12B . . . 108.0(11) ?
H12A C12 H12B . . . 107.5(10) ?
O7 C13 O8 . . . 126.4(9) ?
O7 C13 C14 . . . 118.9(8) ?
O8 C13 C14 . . . 114.7(8) ?
C13 C14 H14C . . . 111.3(9) ?
C13 C14 H14A . . . 108.8(9) ?
C13 C14 H14B . . . 108.6(9) ?
H14C C14 H14A . . . 110.2(11) ?
H14C C14 H14B . . . 110.3(11) ?
H14A C14 H14B . . . 107.5(10) ?
O9 C15 O10 . . . 124.4(11) ?
O9 C15 C16 . . . 117.2(10) ?
O10 C15 C16 . . . 118.3(11) ?
C15 C16 H16A . . . 111.3(11) ?
C15 C16 H16B . . . 110.1(9) ?
C15 C16 H16C . . . 109.5(11) ?
H16A C16 H16B . . . 109.3(12) ?
H16A C16 H16C . . . 109.6(10) ?
H16B C16 H16C . . . 106.9(11) ?
O11 C17 O12 . . . 119(3) ?
O11 C17 C18 . . . 116(3) ?
O12 C17 C18 . . . 114(2) ?
C17 C18 H18A . . . 105(2) ?
C17 C18 H18B . . . 109(3) ?
C17 C18 H18C . . . 116(2) ?
H18A C18 H18B . . . 106(2) ?
H18A C18 H18C . . . 114(2) ?
H18B C18 H18C . . . 107(2) ?

loop_
_geom_bond_atom_site_label_1
_geom_bond_atom_site_label_2
_geom_bond_site_symmetry_1
_geom_bond_site_symmetry_2
_geom_bond_distance
_geom_bond_publ_flag
Cu1 Co2 . . 2.8226(15) ?
Cu1 O2 . . 1.961(5) ?
Cu1 O4 . . 1.908(5) ?
Cu1 O5 . . 2.436(6) ?
Cu1 O9 . . 1.940(7) ?
Cu1 N2 . . 2.053(7) ?
Co2 Co3 . . 2.9639(11) ?
Co2 O1 . . 1.890(6) ?
Co2 O2 . . 1.952(6) ?
Co2 O3 . . 1.885(5) ?
Co2 O4 . . 1.913(5) ?
Co2 O8 . . 1.928(6) ?
Co2 N1 . . 1.914(7) ?
Co3 O1 . . 2.107(5) ?
Co3 O3 . . 2.087(5) ?
Co3 O7 . . 2.113(6) ?
Co3 O1 . '2 655' 2.107(5) ?
Co3 O3 . '2 655' 2.087(5) ?
Co3 O7 . '2 655' 2.113(6) ?
O1 C1 . . 1.433(11) ?
O2 C3 . . 1.420(10) ?
O3 C5 . . 1.419(10) ?
O4 C7 . . 1.436(10) ?
O5 C9 . . 1.410(13) ?
O6A O6B . . 1.42(4) ?
O6A C11 . . 1.36(2) ?
O6A H11bB . . .894(17) ?
O6B C11 . . 1.22(3) ?
O6B H11aA . . .89(3) ?
O7 C13 . . 1.233(11) ?
O8 C13 . . 1.259(11) ?
O9 C15 . . 1.249(14) ?
O10 C15 . . 1.244(15) ?
N1 C2 . . 1.488(11) ?
N1 C4 . . 1.491(10) ?
N1 C6 . . 1.497(10) ?
N2 C8 . . 1.503(13) ?
N2 C10 . . 1.467(12) ?
N2 C12 . . 1.474(13) ?
C1 H1A . . 1.002(8) ?
C1 H1B . . 1.002(8) ?
C1 C2 . . 1.519(12) ?
C2 H2A . . 1.001(9) ?
C2 H2B . . .997(8) ?
C3 H3A . . 1.002(9) ?
C3 H3B . . 1.009(9) ?
C3 C4 . . 1.518(14) ?
C4 H4A . . 1.001(8) ?
C4 H4B . . 1.011(8) ?
C5 H5A . . 1.000(8) ?
C5 H5B . . 1.004(9) ?
C5 C6 . . 1.538(12) ?
C6 H6A . . .997(8) ?
C6 H6B . . .999(9) ?
C7 H7A . . .997(8) ?
C7 H7B . . 1.000(9) ?
C7 C8 . . 1.504(12) ?
C8 H8A . . 1.007(10) ?
C8 H8B . . 1.001(9) ?
C9 H9A . . 1.002(13) ?
C9 H9B . . 1.001(11) ?
C9 C10 . . 1.490(16) ?
C10 H10A . . 1.000(11) ?
C10 H10B . . 1.001(10) ?
C11 H11aA . . .953(17) ?
C11 H11aB . . .982(15) ?
C11 H11bA . . .963(17) ?
C11 H11bB . . .954(16) ?
C11 C12 . . 1.503(17) ?
H11aB H11bA . . .64316(9) ?
C12 H12A . . .999(11) ?
C12 H12B . . 1.002(10) ?
C13 C14 . . 1.507(14) ?
C14 H14C . . 1.001(11) ?
C14 H14A . . 1.002(12) ?
C14 H14B . . 1.000(11) ?
C15 C16 . . 1.492(17) ?
C16 H16A . . .990(12) ?
C16 H16B . . 1.013(12) ?
C16 H16C . . 1.007(12) ?
O11 C17 . . 1.36(3) ?
O12 C17 . . 1.33(4) ?
C17 C18 . . 1.37(5) ?
C18 H18A . . .97(2) ?
C18 H18B . . .98(3) ?
C18 H18C . . .97(2) ?

loop_
_geom_contact_atom_site_label_1
_geom_contact_atom_site_label_2
_geom_contact_distance
_geom_contact_site_symmetry_1
_geom_contact_site_symmetry_2
_geom_contact_publ_flag
Cu1 O1 4.350(5) . . ?
Cu1 O3 4.398(5) . . ?
Cu1 O8 2.813(6) . . ?
Cu1 O10 3.216(9) . . ?
Cu1 N1 3.788(7) . . ?
Cu1 C3 2.856(9) . . ?
Cu1 H3B 2.9025(11) . . ?
Cu1 C4 3.377(9) . . ?
Cu1 H4A 3.0702(12) . . ?
Cu1 C7 2.763(9) . . ?
Cu1 H7A 2.9995(11) . . ?
Cu1 H7B 3.6608(12) . . ?
Cu1 C8 2.852(10) . . ?
Cu1 H8A 3.2588(13) . . ?
Cu1 C9 3.077(11) . . ?
Cu1 H9A 3.4573(13) . . ?
Cu1 C10 2.888(9) . . ?
Cu1 H10A 3.1206(11) . . ?
Cu1 C12 2.890(10) . . ?
Cu1 H12A 2.8781(11) . . ?
Cu1 H12B 3.0304(11) . . ?
Cu1 C15 2.897(13) . . ?
Co2 O5 4.588(6) . . ?
Co2 O7 4.076(6) . '2 655' ?
Co2 O7 3.143(6) . . ?
Co2 O9 4.323(6) . . ?
Co2 C1 2.755(9) . . ?
Co2 H1A 3.4552(12) . . ?
Co2 H1B 3.3923(13) . . ?
Co2 C2 2.692(9) . . ?
Co2 H2A 3.5942(13) . . ?
Co2 H2B 2.9706(12) . . ?
Co2 C3 2.779(9) . . ?
Co2 H3A 3.2044(12) . . ?
Co2 H3B 3.6315(12) . . ?
Co2 C4 2.740(8) . . ?
Co2 H4A 3.0509(11) . . ?
Co2 H4B 3.6429(12) . . ?
Co2 C5 2.720(8) . . ?
Co2 H5A 3.5960(12) . . ?
Co2 H5B 3.0518(12) . . ?
Co2 C6 2.780(8) . . ?
Co2 H6A 3.5896(12) . . ?
Co2 H6B 3.2497(12) . . ?
Co2 C7 2.934(8) . . ?
Co2 H7A 2.9841(11) . . ?
Co2 H7B 3.3036(13) . . ?
Co2 H8A 3.4537(13) . '1 655' ?
Co2 C13 2.838(9) . . ?
Co3 O2 4.639(5) . . ?
Co3 O2 4.639(5) . '2 655' ?
Co3 O4 4.543(5) . . ?
Co3 O4 4.543(5) . '2 655' ?
Co3 O8 3.381(6) . '2 655' ?
Co3 O8 3.381(6) . . ?
Co3 N1 3.827(6) . . ?
Co3 N1 3.827(6) . '2 655' ?
Co3 C1 3.090(8) . '2 655' ?
Co3 C1 3.090(8) . . ?
Co3 H1B 2.9716(5) . '2 655' ?
Co3 H1B 2.9716(5) . . ?
Co3 C5 3.077(9) . '2 655' ?
Co3 C5 3.077(9) . . ?
Co3 H5A 3.1575(4) . '2 655' ?
Co3 H5A 3.1575(4) . . ?
Co3 C6 3.604(8) . . ?
Co3 C6 3.604(8) . '2 655' ?
Co3 H6B 3.3590(4) . . ?
Co3 H6B 3.3590(4) . '2 655' ?
Co3 H7B 3.5223(6) . 2 ?
Co3 H7B 3.5223(6) . '1 655' ?
Co3 C13 3.050(9) . '2 655' ?
Co3 C13 3.050(9) . . ?
O1 O1 3.915(8) . 2 ?
O1 O1 4.213(7) . '2 655' ?
O1 O2 3.836(8) . . ?
O1 O3 2.578(8) . . ?
O1 O3 3.308(7) . '2 655' ?
O1 O4 2.790(7) . . ?
O1 O7 3.094(8) . '2 655' ?
O1 O7 2.869(8) . . ?
O1 O8 2.876(8) . . ?
O1 N1 2.630(8) . . ?
O1 C1 3.618(10) . 2 ?
O1 H1A 2.693(5) . 2 ?
O1 H1A 2.001(6) . . ?
O1 H1B 2.006(5) . . ?
O1 C2 2.435(10) . . ?
O1 H2A 3.243(5) . . ?
O1 H2B 2.868(5) . . ?
O1 C5 3.447(10) . . ?
O1 C6 3.212(10) . . ?
O1 H6B 3.080(5) . . ?
O1 C7 3.096(9) . . ?
O1 H7A 3.066(5) . . ?
O1 H7B 2.917(5) . . ?
O1 H7B 3.116(5) . 2 ?
O1 C13 3.142(11) . . ?
O2 O3 2.898(7) . . ?
O2 O4 2.519(8) . . ?
O2 O5 3.520(8) . . ?
O2 O8 2.668(8) . . ?
O2 O9 2.888(8) . . ?
O2 O10 3.920(10) . . ?
O2 N1 2.677(9) . . ?
O2 H3A 1.990(5) . . ?
O2 H3B 2.003(5) . . ?
O2 C4 2.403(11) . . ?
O2 H4A 2.737(6) . . ?
O2 H4B 3.263(5) . . ?
O2 C5 3.245(10) . . ?
O2 H5B 2.926(5) . . ?
O2 C6 3.489(10) . . ?
O2 C8 3.608(11) . '1 655' ?
O2 H8A 2.710(5) . '1 655' ?
O2 H9A 2.816(6) . '1 655' ?
O2 C15 3.655(13) . . ?
O3 O3 4.175(8) . '2 655' ?
O3 O4 3.798(7) . . ?
O3 O4 4.081(8) . '1 655' ?
O3 O7 3.040(9) . '2 655' ?
O3 O7 2.898(8) . . ?
O3 O8 2.788(8) . . ?
O3 N1 2.668(8) . . ?
O3 C1 3.460(10) . . ?
O3 C2 3.665(10) . . ?
O3 C3 3.493(10) . . ?
O3 H3A 3.350(5) . . ?
O3 H5A 1.999(5) . . ?
O3 H5B 1.986(5) . . ?
O3 C6 2.412(10) . . ?
O3 H6A 3.248(5) . . ?
O3 H6B 2.779(6) . . ?
O3 C7 3.355(10) . '1 655' ?
O3 H7B 2.605(5) . '1 655' ?
O3 C8 3.383(12) . '1 655' ?
O3 H8A 2.829(6) . '1 655' ?
O3 C13 3.128(10) . . ?
O4 O5 3.296(8) . . ?
O4 O7 4.332(8) . . ?
O4 O8 2.628(8) . . ?
O4 O9 3.828(9) . . ?
O4 N1 2.715(8) . . ?
O4 N2 2.688(8) . . ?
O4 C1 3.236(10) . . ?
O4 C2 2.868(10) . . ?
O4 H2B 2.458(5) . . ?
O4 C3 3.212(10) . . ?
O4 C4 2.905(10) . . ?
O4 H4A 2.539(5) . . ?
O4 H7A 2.009(5) . . ?
O4 H7B 2.021(5) . . ?
O4 C8 2.349(10) . . ?
O4 H8A 2.629(5) . . ?
O4 H8B 3.227(5) . . ?
O5 O9 3.217(9) . . ?
O5 O10 2.626(12) . . ?
O5 N2 2.893(10) . . ?
O5 H2A 3.340(6) . '2 565' ?
O5 C3 3.383(11) . . ?
O5 H3B 2.846(7) . . ?
O5 C4 3.550(11) . '2 565' ?
O5 C4 3.505(11) . . ?
O5 H4A 2.776(6) . . ?
O5 H4B 2.703(7) . '2 565' ?
O5 C8 3.570(12) . . ?
O5 H8A 3.284(7) . . ?
O5 H9A 1.971(7) . . ?
O5 H9B 1.969(7) . . ?
O5 C10 2.432(12) . . ?
O5 H10A 2.704(6) . . ?
O5 H10B 3.266(7) . . ?
O5 C15 3.271(14) . . ?
O5 O12 4.02(2) . . ?
O6A O10 4.32(2) . '2 566' ?
O6A N2 3.281(17) . . ?
O6A C10 3.128(19) . . ?
O6A H10A 2.805(16) . . ?
O6A H10B 2.857(17) . . ?
O6A H11aA 1.923(15) . . ?
O6A H11aB 1.902(17) . . ?
O6A H11bA 2.146(16) . . ?
O6A C12 2.395(18) . . ?
O6A H12A 2.430(15) . . ?
O6A H12B 3.162(15) . . ?
O6A C16 3.44(2) . '2 566' ?
O6A H16A 2.609(16) . '2 566' ?
O6A O11 2.79(2) . '2 566' ?
O6A O12 3.48(3) . '2 466' ?
O6A H18C 2.988(16) . '2 466' ?
O6B N2 3.64(3) . . ?
O6B H11aB 2.01(3) . . ?
O6B H11bA 1.79(3) . . ?
O6B H11bB 1.73(3) . . ?
O6B C12 2.35(3) . . ?
O6B H12A 2.50(3) . . ?
O6B H12B 2.68(3) . . ?
O6B C14 3.26(3) . '2 556' ?
O6B H14C 3.03(3) . '2 556' ?
O6B H14A 3.21(3) . '2 556' ?
O6B H14B 2.98(3) . '2 556' ?
O6B O11 2.74(3) . '2 566' ?
O6B O12 4.03(4) . '2 466' ?
O6B C17 3.56(5) . '2 566' ?
O6B C18 3.47(4) . '2 566' ?
O6B C18 3.49(4) . '1 545' ?
O6B H18A 2.96(3) . '1 545' ?
O6B H18B 2.81(3) . '2 566' ?
O6B H18C 2.94(3) . '2 466' ?
O7 O7 4.225(9) . '2 655' ?
O7 O8 2.223(8) . . ?
O7 C1 3.126(10) . '2 655' ?
O7 H1B 2.395(6) . '2 655' ?
O7 C5 3.070(11) . '2 655' ?
O7 H5A 2.753(6) . '2 655' ?
O7 C6 3.096(10) . '2 655' ?
O7 H6B 2.368(6) . '2 655' ?
O7 C14 2.364(12) . . ?
O7 H14C 3.166(6) . . ?
O7 H14A 2.741(7) . . ?
O7 H14B 2.518(6) . . ?
O8 O9 3.781(9) . . ?
O8 C7 2.993(10) . . ?
O8 H7A 2.452(5) . . ?
O8 C8 3.520(11) . '1 655' ?
O8 H8A 3.215(6) . '1 655' ?
O8 H8B 2.907(6) . '1 655' ?
O8 H12B 3.322(5) . . ?
O8 C14 2.332(12) . . ?
O8 H14C 2.431(6) . . ?
O8 H14A 2.867(6) . . ?
O8 H14B 3.069(6) . . ?
O9 O10 2.206(10) . . ?
O9 N2 2.988(10) . . ?
O9 C10 3.396(12) . . ?
O9 H10A 3.011(6) . . ?
O9 H10B 2.876(6) . '1 655' ?
O9 C12 3.147(13) . . ?
O9 H12A 2.500(6) . . ?
O9 C16 2.343(14) . . ?
O9 H16A 3.144(7) . . ?
O9 H16B 2.741(7) . . ?
O9 H16C 2.501(6) . . ?
O10 H3B 3.168(9) . . ?
O10 C9 3.433(15) . . ?
O10 C10 3.636(14) . . ?
O10 H10A 3.090(9) . . ?
O10 C16 2.353(15) . . ?
O10 H16A 2.477(10) . . ?
O10 H16B 2.892(10) . . ?
O10 H16C 3.100(9) . . ?
O10 O11 2.737(13) . . ?
O10 O12 3.37(2) . . ?
O10 C17 3.49(3) . . ?
N1 C1 2.445(11) . . ?
N1 H2A 2.055(7) . . ?
N1 H2B 2.062(6) . . ?
N1 C3 2.430(12) . . ?
N1 H3A 2.736(7) . . ?
N1 H4A 2.073(6) . . ?
N1 H4B 2.073(6) . . ?
N1 C5 2.477(10) . . ?
N1 H6A 2.059(6) . . ?
N1 H6B 2.060(6) . . ?
N2 C7 2.467(11) . . ?
N2 H7A 2.738(7) . . ?
N2 H8A 2.069(7) . . ?
N2 H8B 2.070(7) . . ?
N2 C9 2.476(13) . . ?
N2 H9A 2.745(7) . . ?
N2 H10A 2.026(7) . . ?
N2 H10B 2.035(6) . . ?
N2 C11 2.552(16) . . ?
N2 H11aB 2.578(7) . . ?
N2 H11bB 2.661(7) . . ?
N2 H12A 2.020(7) . . ?
N2 H12B 2.020(7) . . ?
C1 H2A 2.078(8) . . ?
C1 H2B 2.079(8) . . ?
C1 H6B 2.641(8) . . ?
H1A H1B 1.6178(4) . . ?
H1A C2 2.081(9) . . ?
H1A H2B 2.2514(3) . . ?
H1B C2 2.080(8) . . ?
H1B H2A 2.2426(3) . . ?
H1B H6B 2.2683(4) . . ?
C2 C4 2.484(12) . . ?
C2 H4A 2.561(9) . . ?
C2 C6 2.454(12) . . ?
C2 H6B 2.423(8) . . ?
H2A H2B 1.6216(3) . . ?
H2A C6 2.566(9) . . ?
H2A H6B 2.3439(6) . . ?
H2A O12 3.37(3) . '2 565' ?
H2B C4 2.570(9) . . ?
H2B H4A 2.2489(3) . . ?
H2B H5A 2.1792(5) . '1 455' ?
C3 H4A 2.083(10) . . ?
C3 H4B 2.092(10) . . ?
H3A H3B 1.6201(3) . . ?
H3A C4 2.079(9) . . ?
H3A H4B 2.3208(4) . . ?
H3A H5B 2.0946(3) . . ?
H3B C4 2.103(9) . . ?
H3B H4A 2.3417(3) . . ?
C4 C6 2.499(11) . . ?
C4 H6A 2.514(8) . . ?
H4A H4B 1.6256(3) . . ?
H4B C6 2.611(8) . . ?
H4B H6A 2.2408(3) . . ?
C5 H6A 2.103(9) . . ?
C5 H6B 2.090(10) . . ?
H5A H5B 1.6208(2) . . ?
H5A C6 2.115(8) . . ?
H5A H6B 2.3195(5) . . ?
H5B C6 2.098(9) . . ?
H5B H6A 2.3123(4) . . ?
H6A H6B 1.6220(2) . . ?
C7 H8A 2.064(8) . . ?
C7 H8B 2.079(8) . . ?
H7A H7B 1.6264(3) . . ?
H7A C8 2.063(9) . . ?
H7A H8B 2.3405(5) . . ?
H7B C8 2.085(10) . . ?
H7B H8A 2.3324(3) . . ?
C8 C10 2.436(14) . . ?
C8 H10B 2.579(9) . . ?
C8 C12 2.458(15) . . ?
C8 H12B 2.562(10) . . ?
H8A H8B 1.6209(2) . . ?
H8A C9 2.591(11) . . ?
H8A H9A 2.0363(3) . . ?
H8A C10 2.440(11) . . ?
H8B H11aB 2.2082(4) . . ?
H8B H11bA 2.2551(4) . . ?
H8B C12 2.500(11) . . ?
C9 H10A 2.035(13) . . ?
C9 H10B 2.043(11) . . ?
H9A H9B 1.6153(2) . . ?
H9A C10 2.043(10) . . ?
H9A H10B 2.2934(4) . . ?
H9B C10 2.060(10) . . ?
H9B H10A 2.3007(3) . . ?
H9B H10B 2.3714(3) . . ?
H9B O12 3.24(2) . . ?
C10 C11 2.95(2) . . ?
C10 H11bB 2.545(10) . . ?
C10 C12 2.429(15) . . ?
H10A H10B 1.6161(3) . . ?
H10A C12 2.531(11) . . ?
H10B H11aB 2.3491(3) . . ?
H10B H11bB 2.1554(3) . . ?
C11 H12A 2.034(15) . . ?
C11 H12B 2.048(14) . . ?
C11 O11 3.48(2) . '2 566' ?
H11aA H11aB 1.5514(2) . . ?
H11aA H11bA 1.10735(17) . . ?
H11aA H11bB 1.7979(3) . . ?
H11aA C12 2.033(10) . . ?
H11aA H12B 2.1623(4) . . ?
H11aA H18A 2.2864(3) . '1 545' ?
H11aB H11bB 1.12983(14) . . ?
H11aB C12 2.029(10) . . ?
H11bA H11bB 1.5513(2) . . ?
H11bA C12 2.013(11) . . ?
H11bA H12B 2.2626(6) . . ?
H11bB C12 2.011(10) . . ?
H11bB H12A 2.3751(6) . . ?
H12A H12B 1.6128(2) . . ?
H12A O11 3.036(12) . '2 566' ?
C13 H14C 2.091(9) . . ?
C13 H14A 2.061(10) . . ?
C13 H14B 2.057(9) . . ?
H14C H14A 1.6432(4) . . ?
H14C H14B 1.6424(2) . . ?
H14A H14B 1.6146(3) . . ?
H14B O11 3.046(11) . '1 545' ?
C15 H16A 2.069(12) . . ?
C15 H16B 2.071(12) . . ?
C15 H16C 2.060(12) . . ?
C15 O11 3.544(16) . . ?
C16 O11 3.543(16) . . ?
H16A H16B 1.6327(3) . . ?
H16A H16C 1.6320(3) . . ?
H16A O11 2.801(10) . . ?
H16B H16C 1.6224(2) . . ?
H16C O12 3.17(2) . '2 566' ?
O11 O12 2.31(3) . . ?
O11 C18 2.31(3) . . ?
O11 H18A 2.741(10) . . ?
O11 H18B 2.327(11) . . ?
O11 H18C 3.088(11) . . ?
O12 C18 2.27(3) . . ?
O12 H18A 2.86(2) . . ?
O12 H18B 2.94(3) . . ?
O12 H18C 2.37(2) . . ?
C17 H18A 1.87(3) . . ?
C17 H18B 1.93(5) . . ?
C17 H18C 1.99(3) . . ?
H18A H18B 1.5514(2) . . ?
H18A H18C 1.6235(3) . . ?
H18B H18C 1.5654(4) . . ?

loop_
_geom_hbond_atom_site_label_D
_geom_hbond_atom_site_label_H
_geom_hbond_atom_site_label_A
_geom_hbond_site_symmetry_D
_geom_hbond_site_symmetry_H
_geom_hbond_site_symmetry_A
_geom_hbond_distance_DH
_geom_hbond_distance_HA
_geom_hbond_distance_DA
_geom_hbond_angle_DHA
_geom_hbond_publ_flag
? ? ? ? ? ? ? ? ? ? ?

loop_
_geom_torsion_atom_site_label_1
_geom_torsion_atom_site_label_2
_geom_torsion_atom_site_label_3
_geom_torsion_atom_site_label_4
_geom_torsion_site_symmetry_1
_geom_torsion_site_symmetry_2
_geom_torsion_site_symmetry_3
_geom_torsion_site_symmetry_4
_geom_torsion
_geom_torsion_publ_flag
? ? ? ? ? ? ? ? ? ?
